data_1514563
loop_
_publ_author_name
'Maeda, Hiromitsu'
'Nishimura, Takuma'
'Akuta, Ryo'
'Takaishi, Kazuto'
'Uchiyama, Masanobu'
'Muranaka, Atsuya'

_publ_section_title
;
 Two double helical modes of bidipyrrin--ZnII complexes
;
_journal_issue 3
_journal_name_full 'Chemical Science'
_journal_page_first 1204
_journal_paper_doi 10.1039/c2sc21913a
_journal_volume 4
_journal_year 2013
_chemical_formula_sum 'C32 H24 Br2 N4 Ni'
_chemical_formula_weight 683.08
_chemical_name_systematic
;
?
;
_space_group_IT_number 14
_symmetry_cell_setting monoclinic
_symmetry_Int_Tables_number 14
_symmetry_space_group_name_Hall '-P 2yn'
_symmetry_space_group_name_H-M 'P 1 21/n 1'
_atom_sites_solution_hydrogens geom
_atom_sites_solution_primary direct
_atom_sites_solution_secondary difmap
_audit_creation_method SHELXL-97
_cell_angle_alpha 90.00
_cell_angle_beta 94.105(14)
_cell_angle_gamma 90.00
_cell_formula_units_Z 4
_cell_length_a 12.324(5)
_cell_length_b 8.833(3)
_cell_length_c 25.104(11)
_cell_measurement_temperature 123(2)
_cell_volume 2725.8(19)
_computing_structure_refinement 'SHELXL-97 (Sheldrick, 1997)'
_computing_structure_solution 'SHELXS-97 (Sheldrick, 1990)'
_diffrn_ambient_temperature 123(2)
_diffrn_detector_area_resol_mean 10.00
_diffrn_measured_fraction_theta_full 0.996
_diffrn_measured_fraction_theta_max 0.996
_diffrn_measurement_device_type 'Rigaku RAXIS-RAPID'
_diffrn_measurement_method \w
_diffrn_radiation_monochromator graphite
_diffrn_radiation_source 'fine-focus sealed tube'
_diffrn_radiation_type MoK\a
_diffrn_radiation_wavelength 0.71075
_diffrn_reflns_av_R_equivalents 0.0648
_diffrn_reflns_av_sigmaI/netI 0.0567
_diffrn_reflns_limit_h_max 16
_diffrn_reflns_limit_h_min -16
_diffrn_reflns_limit_k_max 11
_diffrn_reflns_limit_k_min -11
_diffrn_reflns_limit_l_max 32
_diffrn_reflns_limit_l_min -32
_diffrn_reflns_number 24630
_diffrn_reflns_theta_full 27.49
_diffrn_reflns_theta_max 27.49
_diffrn_reflns_theta_min 3.05
_exptl_absorpt_coefficient_mu 3.673
_exptl_absorpt_correction_T_max 0.7102
_exptl_absorpt_correction_T_min 0.3212
_exptl_absorpt_correction_type multi-scan
_exptl_absorpt_process_details
;
Higashi, T. (1995). Program for Absorption Correction.
Rigaku Corporation, Tokyo, Japan.
;
_exptl_crystal_colour purple
_exptl_crystal_density_diffrn 1.665
_exptl_crystal_density_method 'not measured'
_exptl_crystal_description prism
_exptl_crystal_F_000 1368
_exptl_crystal_size_max 0.40
_exptl_crystal_size_mid 0.30
_exptl_crystal_size_min 0.10
_refine_diff_density_max 0.530
_refine_diff_density_min -0.483
_refine_diff_density_rms 0.096
_refine_ls_extinction_method none
_refine_ls_goodness_of_fit_ref 0.873
_refine_ls_hydrogen_treatment constr
_refine_ls_matrix_type full
_refine_ls_number_parameters 362
_refine_ls_number_reflns 6228
_refine_ls_number_restraints 0
_refine_ls_restrained_S_all 0.873
_refine_ls_R_factor_all 0.0665
_refine_ls_R_factor_gt 0.0431
_refine_ls_shift/su_max 0.000
_refine_ls_shift/su_mean 0.000
_refine_ls_structure_factor_coef Fsqd
_refine_ls_weighting_details 'calc w=1/[\s^2^(Fo^2^)+(0.1000P)^2^+0.0000P] where P=(Fo^2^+2Fc^2^)/3'
_refine_ls_weighting_scheme calc
_refine_ls_wR_factor_gt 0.1155
_refine_ls_wR_factor_ref 0.1303
_reflns_number_gt 4722
_reflns_number_total 6228
_reflns_threshold_expression >2sigma(I)
_cod_data_source_file c2sc21913a.txt
_cod_data_source_block 90912mae
_cod_original_cell_volume 2725.7(17)
_cod_original_sg_symbol_H-M P21/n
_cod_database_code 1514563

loop_
_symmetry_equiv_pos_as_xyz
'x, y, z'
'-x+1/2, y+1/2, -z+1/2'
'-x, -y, -z'
'x-1/2, -y-1/2, z-1/2'

loop_
_atom_site_label
_atom_site_type_symbol
_atom_site_fract_x
_atom_site_fract_y
_atom_site_fract_z
_atom_site_U_iso_or_equiv
_atom_site_adp_type
_atom_site_occupancy
_atom_site_symmetry_multiplicity
_atom_site_calc_flag
_atom_site_refinement_flags
_atom_site_disorder_assembly
_atom_site_disorder_group
Br1 Br 0.86382(3) 0.14230(4) -0.002310(16) 0.03053(13) Uani 1 1 d . . .
Br2 Br -0.3423(2) -1.0050(3) 0.28474(8) 0.0311(6) Uani 0.571(18) 1 d P A 1
C1 C 0.8432(3) -0.0607(4) -0.03428(14) 0.0234(7) Uani 1 1 d . . .
H1 H 0.8114 -0.0508 -0.0715 0.028 Uiso 1 1 calc R . .
H2 H 0.9146 -0.1116 -0.0352 0.028 Uiso 1 1 calc R . .
C2 C 0.7701(3) -0.1541(4) -0.00296(14) 0.0190(7) Uani 1 1 d . . .
C3 C 0.8091(3) -0.2401(4) 0.04064(14) 0.0216(7) Uani 1 1 d . . .
H3 H 0.8846 -0.2380 0.0515 0.026 Uiso 1 1 calc R . .
C4 C 0.7397(3) -0.3287(4) 0.06846(13) 0.0216(7) Uani 1 1 d . . .
H4 H 0.7677 -0.3873 0.0981 0.026 Uiso 1 1 calc R . .
C5 C 0.6279(3) -0.3321(4) 0.05284(13) 0.0172(7) Uani 1 1 d . . .
C6 C 0.5898(3) -0.2453(4) 0.00899(13) 0.0198(7) Uani 1 1 d . . .
H5 H 0.5146 -0.2468 -0.0022 0.024 Uiso 1 1 calc R . .
C7 C 0.6595(3) -0.1578(4) -0.01820(14) 0.0210(7) Uani 1 1 d . . .
H6 H 0.6317 -0.0990 -0.0478 0.025 Uiso 1 1 calc R . .
C8 C 0.5384(3) -0.8021(4) 0.12326(13) 0.0203(7) Uani 1 1 d . . .
H7 H 0.5073 -0.8860 0.1403 0.024 Uiso 1 1 calc R . .
C9 C 0.6341(3) -0.8103(4) 0.09628(14) 0.0232(7) Uani 1 1 d . . .
H8 H 0.6780 -0.8973 0.0921 0.028 Uiso 1 1 calc R . .
C10 C 0.6517(3) -0.6667(4) 0.07704(14) 0.0209(7) Uani 1 1 d . . .
H9 H 0.7101 -0.6358 0.0568 0.025 Uiso 1 1 calc R . .
C11 C 0.5662(3) -0.5743(4) 0.09315(12) 0.0163(7) Uani 1 1 d . . .
C12 C 0.5478(3) -0.4203(4) 0.08198(12) 0.0175(7) Uani 1 1 d . . .
C13 C 0.4578(3) -0.3414(3) 0.09754(13) 0.0178(7) Uani 1 1 d . . .
C14 C 0.4474(3) -0.1825(4) 0.10313(13) 0.0210(7) Uani 1 1 d . . .
H10 H 0.4968 -0.1081 0.0922 0.025 Uiso 1 1 calc R . .
C15 C 0.3527(3) -0.1561(4) 0.12736(13) 0.0206(7) Uani 1 1 d . . .
H11 H 0.3251 -0.0605 0.1372 0.025 Uiso 1 1 calc R . .
C16 C 0.3047(3) -0.2980(4) 0.13477(13) 0.0181(7) Uani 1 1 d . . .
H12 H 0.2371 -0.3130 0.1500 0.022 Uiso 1 1 calc R . .
C17 C 0.1471(3) -0.5216(4) 0.07893(14) 0.0227(7) Uani 1 1 d . . .
H13 H 0.1841 -0.4509 0.0582 0.027 Uiso 1 1 calc R . .
C18 C 0.0352(3) -0.5482(4) 0.07293(14) 0.0244(8) Uani 1 1 d . . .
H14 H -0.0156 -0.5005 0.0481 0.029 Uiso 1 1 calc R . .
C19 C 0.0125(3) -0.6576(4) 0.11011(14) 0.0210(7) Uani 1 1 d . . .
H15 H -0.0569 -0.6979 0.1164 0.025 Uiso 1 1 calc R . .
C20 C 0.1139(3) -0.6974(4) 0.13703(13) 0.0167(7) Uani 1 1 d . . .
C21 C 0.1336(3) -0.8083(4) 0.17613(12) 0.0150(6) Uani 1 1 d . . .
C22 C 0.2363(3) -0.8442(3) 0.19926(13) 0.0155(6) Uani 1 1 d . . .
C23 C 0.2621(3) -0.9421(4) 0.24330(13) 0.0191(7) Uani 1 1 d . . .
H16 H 0.2135 -1.0087 0.2594 0.023 Uiso 1 1 calc R . .
C24 C 0.3701(3) -0.9223(4) 0.25810(14) 0.0229(7) Uani 1 1 d . . .
H17 H 0.4105 -0.9710 0.2869 0.027 Uiso 1 1 calc R . .
C25 C 0.4102(3) -0.8157(4) 0.22249(13) 0.0202(7) Uani 1 1 d . . .
H18 H 0.4831 -0.7801 0.2241 0.024 Uiso 1 1 calc R . .
C26 C 0.0378(3) -0.8889(4) 0.19653(13) 0.0173(7) Uani 1 1 d . . .
C27 C -0.0249(3) -0.9898(4) 0.16508(15) 0.0261(8) Uani 1 1 d . . .
H19 H -0.0083 -1.0080 0.1293 0.031 Uiso 1 1 calc R . .
C28 C -0.1118(3) -1.0642(4) 0.18581(16) 0.0303(9) Uani 1 1 d . . .
H20 H -0.1550 -1.1316 0.1638 0.036 Uiso 1 1 calc R . .
C29 C -0.1365(3) -1.0414(4) 0.23824(15) 0.0238(8) Uani 1 1 d . A .
C30 C -0.0755(3) -0.9380(4) 0.26927(13) 0.0206(7) Uani 1 1 d . . .
H21 H -0.0927 -0.9191 0.3049 0.025 Uiso 1 1 calc R . .
C31 C 0.0107(3) -0.8620(4) 0.24854(13) 0.0191(7) Uani 1 1 d . . .
H22 H 0.0516 -0.7908 0.2701 0.023 Uiso 1 1 calc R . .
C32 C -0.2250(3) -1.1303(4) 0.26182(18) 0.0309(9) Uani 1 1 d . . .
H23 H -0.1932 -1.1885 0.2928 0.037 Uiso 0.571(18) 1 calc PR A 1
H24 H -0.2553 -1.2039 0.2349 0.037 Uiso 0.571(18) 1 calc PR A 1
H25 H -0.1988 -1.1658 0.2979 0.037 Uiso 0.429(18) 1 calc PR A 2
H26 H -0.2420 -1.2207 0.2394 0.037 Uiso 0.429(18) 1 calc PR A 2
N1 N 0.1960(2) -0.6079(3) 0.11753(10) 0.0162(6) Uani 1 1 d . . .
N2 N 0.3316(2) -0.7712(3) 0.18592(10) 0.0157(5) Uani 1 1 d . . .
N3 N 0.4957(2) -0.6618(3) 0.12231(11) 0.0166(6) Uani 1 1 d . . .
N4 N 0.3674(2) -0.4101(3) 0.11738(11) 0.0170(6) Uani 1 1 d . . .
Ni1 Ni 0.34826(3) -0.61509(4) 0.135413(16) 0.01460(12) Uani 1 1 d . . .
Br3 Br -0.3571(5) -1.0122(6) 0.2671(7) 0.077(2) Uani 0.429(18) 1 d P A 2

loop_
_atom_site_aniso_label
_atom_site_aniso_U_11
_atom_site_aniso_U_22
_atom_site_aniso_U_33
_atom_site_aniso_U_23
_atom_site_aniso_U_13
_atom_site_aniso_U_12
Br1 0.0310(2) 0.02018(19) 0.0413(2) -0.00120(15) 0.00890(17) -0.00582(16)
Br2 0.0169(7) 0.0290(6) 0.0495(15) 0.0000(7) 0.0156(4) 0.0000(5)
C1 0.0274(19) 0.0219(17) 0.0221(17) -0.0015(14) 0.0105(14) -0.0057(16)
C2 0.0217(17) 0.0144(15) 0.0215(17) -0.0022(13) 0.0064(14) -0.0011(14)
C3 0.0157(16) 0.0236(17) 0.0258(18) -0.0003(14) 0.0043(13) -0.0003(15)
C4 0.0273(19) 0.0173(15) 0.0200(17) 0.0066(13) 0.0009(14) 0.0007(15)
C5 0.0214(17) 0.0122(14) 0.0185(16) 0.0000(12) 0.0050(13) -0.0041(13)
C6 0.0197(16) 0.0195(16) 0.0202(17) 0.0010(13) 0.0010(13) -0.0039(15)
C7 0.0236(18) 0.0192(16) 0.0204(17) 0.0031(13) 0.0031(14) -0.0023(15)
C8 0.0244(18) 0.0134(15) 0.0234(17) 0.0002(13) 0.0038(14) -0.0013(14)
C9 0.0243(18) 0.0175(16) 0.0285(19) -0.0007(14) 0.0067(15) 0.0045(15)
C10 0.0168(17) 0.0203(16) 0.0259(18) -0.0003(14) 0.0046(14) 0.0006(14)
C11 0.0169(16) 0.0146(15) 0.0175(15) 0.0003(12) 0.0020(13) -0.0033(14)
C12 0.0204(17) 0.0178(15) 0.0142(15) -0.0004(12) 0.0011(13) -0.0062(14)
C13 0.0235(17) 0.0124(14) 0.0179(16) -0.0004(12) 0.0042(13) -0.0022(14)
C14 0.0298(19) 0.0130(15) 0.0204(17) 0.0001(13) 0.0026(14) 0.0005(15)
C15 0.0276(19) 0.0131(15) 0.0214(17) 0.0036(13) 0.0042(14) 0.0033(14)
C16 0.0200(17) 0.0148(15) 0.0204(16) 0.0033(13) 0.0080(13) 0.0031(14)
C17 0.0244(18) 0.0199(16) 0.0241(18) 0.0052(14) 0.0032(14) 0.0022(15)
C18 0.0250(18) 0.0279(18) 0.0196(17) 0.0025(14) -0.0029(14) 0.0061(16)
C19 0.0166(16) 0.0227(17) 0.0235(17) -0.0009(14) 0.0004(13) -0.0003(14)
C20 0.0169(16) 0.0149(15) 0.0187(16) -0.0016(12) 0.0039(13) 0.0001(13)
C21 0.0195(16) 0.0136(14) 0.0125(15) -0.0029(12) 0.0052(12) -0.0013(13)
C22 0.0168(16) 0.0131(14) 0.0171(15) -0.0004(12) 0.0046(13) -0.0002(13)
C23 0.0184(16) 0.0183(16) 0.0214(16) 0.0045(13) 0.0075(13) 0.0015(14)
C24 0.0217(17) 0.0251(17) 0.0228(17) 0.0079(14) 0.0077(14) 0.0035(16)
C25 0.0166(16) 0.0210(16) 0.0231(17) 0.0029(14) 0.0024(13) 0.0011(14)
C26 0.0140(15) 0.0178(15) 0.0205(16) -0.0001(13) 0.0051(13) -0.0025(14)
C27 0.032(2) 0.0248(18) 0.0229(18) -0.0053(14) 0.0073(15) -0.0087(16)
C28 0.0256(19) 0.0261(19) 0.040(2) -0.0075(17) 0.0065(16) -0.0118(17)
C29 0.0190(17) 0.0181(16) 0.035(2) 0.0058(15) 0.0076(15) 0.0009(15)
C30 0.0139(16) 0.0270(18) 0.0215(17) 0.0022(14) 0.0054(13) 0.0040(15)
C31 0.0143(16) 0.0230(17) 0.0197(17) -0.0005(13) -0.0007(13) 0.0013(14)
C32 0.0199(19) 0.0256(19) 0.049(2) 0.0074(17) 0.0126(17) 0.0002(16)
N1 0.0189(14) 0.0149(12) 0.0152(13) -0.0003(10) 0.0046(11) 0.0020(12)
N2 0.0156(13) 0.0139(12) 0.0179(13) 0.0001(11) 0.0036(10) -0.0019(11)
N3 0.0171(14) 0.0116(12) 0.0214(14) -0.0017(10) 0.0024(11) -0.0027(11)
N4 0.0193(14) 0.0129(12) 0.0194(14) 0.0006(11) 0.0059(11) -0.0014(12)
Ni1 0.0160(2) 0.0109(2) 0.0174(2) 0.00165(15) 0.00467(16) -0.00065(17)
Br3 0.0197(11) 0.0355(12) 0.179(6) 0.039(2) 0.024(3) 0.0050(9)

loop_
_atom_type_symbol
_atom_type_description
_atom_type_scat_dispersion_real
_atom_type_scat_dispersion_imag
_atom_type_scat_source
C C 0.0033 0.0016 'International Tables Vol C Tables 4.2.6.8 and 6.1.1.4'
H H 0.0000 0.0000 'International Tables Vol C Tables 4.2.6.8 and 6.1.1.4'
Br Br -0.2901 2.4595 'International Tables Vol C Tables 4.2.6.8 and 6.1.1.4'
N N 0.0061 0.0033 'International Tables Vol C Tables 4.2.6.8 and 6.1.1.4'
Ni Ni 0.3393 1.1124 'International Tables Vol C Tables 4.2.6.8 and 6.1.1.4'

loop_
_geom_angle_atom_site_label_1
_geom_angle_atom_site_label_2
_geom_angle_atom_site_label_3
_geom_angle
C2 C1 Br1 110.7(2)
C2 C1 H1 109.5
Br1 C1 H1 109.5
C2 C1 H2 109.5
Br1 C1 H2 109.5
H1 C1 H2 108.1
C3 C2 C7 118.8(3)
C3 C2 C1 122.1(3)
C7 C2 C1 119.1(3)
C4 C3 C2 121.0(3)
C4 C3 H3 119.5
C2 C3 H3 119.5
C3 C4 C5 120.0(3)
C3 C4 H4 120.0
C5 C4 H4 120.0
C6 C5 C4 118.4(3)
C6 C5 C12 118.5(3)
C4 C5 C12 123.0(3)
C7 C6 C5 121.0(3)
C7 C6 H5 119.5
C5 C6 H5 119.5
C6 C7 C2 120.8(3)
C6 C7 H6 119.6
C2 C7 H6 119.6
N3 C8 C9 112.3(3)
N3 C8 H7 123.8
C9 C8 H7 123.8
C10 C9 C8 106.3(3)
C10 C9 H8 126.9
C8 C9 H8 126.9
C9 C10 C11 106.9(3)
C9 C10 H9 126.5
C11 C10 H9 126.5
C12 C11 N3 122.7(3)
C12 C11 C10 127.9(3)
N3 C11 C10 109.4(3)
C13 C12 C11 123.4(3)
C13 C12 C5 116.5(3)
C11 C12 C5 120.1(3)
C12 C13 N4 123.9(3)
C12 C13 C14 127.2(3)
N4 C13 C14 108.4(3)
C15 C14 C13 107.3(3)
C15 C14 H10 126.3
C13 C14 H10 126.3
C14 C15 C16 106.7(3)
C14 C15 H11 126.7
C16 C15 H11 126.7
N4 C16 C15 110.8(3)
N4 C16 H12 124.6
C15 C16 H12 124.6
N1 C17 C18 111.8(3)
N1 C17 H13 124.1
C18 C17 H13 124.1
C19 C18 C17 106.9(3)
C19 C18 H14 126.6
C17 C18 H14 126.6
C18 C19 C20 106.3(3)
C18 C19 H15 126.9
C20 C19 H15 126.9
C21 C20 N1 123.3(3)
C21 C20 C19 127.6(3)
N1 C20 C19 109.1(3)
C22 C21 C20 124.1(3)
C22 C21 C26 117.7(3)
C20 C21 C26 118.2(3)
C21 C22 N2 123.3(3)
C21 C22 C23 127.6(3)
N2 C22 C23 108.7(3)
C24 C23 C22 107.0(3)
C24 C23 H16 126.5
C22 C23 H16 126.5
C23 C24 C25 107.0(3)
C23 C24 H17 126.5
C25 C24 H17 126.5
N2 C25 C24 111.0(3)
N2 C25 H18 124.5
C24 C25 H18 124.5
C27 C26 C31 118.9(3)
C27 C26 C21 122.0(3)
C31 C26 C21 119.1(3)
C28 C27 C26 120.2(3)
C28 C27 H19 119.9
C26 C27 H19 119.9
C27 C28 C29 121.0(3)
C27 C28 H20 119.5
C29 C28 H20 119.5
C30 C29 C28 118.8(3)
C30 C29 C32 120.2(3)
C28 C29 C32 120.9(3)
C31 C30 C29 120.4(3)
C31 C30 H21 119.8
C29 C30 H21 119.8
C30 C31 C26 120.7(3)
C30 C31 H22 119.7
C26 C31 H22 119.7
C29 C32 Br3 112.4(3)
C29 C32 Br2 113.4(3)
Br3 C32 Br2 13.9(5)
C29 C32 H23 108.9
Br3 C32 H23 120.7
Br2 C32 H23 108.9
C29 C32 H24 108.9
Br3 C32 H24 97.0
Br2 C32 H24 108.9
H23 C32 H24 107.7
C29 C32 H25 109.1
Br3 C32 H25 109.1
Br2 C32 H25 96.3
H23 C32 H25 14.5
H24 C32 H25 119.9
C29 C32 H26 109.1
Br3 C32 H26 109.1
Br2 C32 H26 119.8
H23 C32 H26 94.8
H24 C32 H26 14.1
H25 C32 H26 107.8
C17 N1 C20 105.9(3)
C17 N1 Ni1 125.1(2)
C20 N1 Ni1 128.7(2)
C25 N2 C22 106.1(3)
C25 N2 Ni1 124.2(2)
C22 N2 Ni1 128.9(2)
C8 N3 C11 105.1(3)
C8 N3 Ni1 124.7(2)
C11 N3 Ni1 126.9(2)
C16 N4 C13 106.7(3)
C16 N4 Ni1 122.9(2)
C13 N4 Ni1 128.4(2)
N4 Ni1 N2 151.79(12)
N4 Ni1 N1 92.85(12)
N2 Ni1 N1 91.71(11)
N4 Ni1 N3 91.66(12)
N2 Ni1 N3 96.20(12)
N1 Ni1 N3 154.22(12)

loop_
_geom_bond_atom_site_label_1
_geom_bond_atom_site_label_2
_geom_bond_distance
Br1 C1 1.974(4)
Br2 C32 1.941(5)
C1 C2 1.487(5)
C1 H1 0.9900
C1 H2 0.9900
C2 C3 1.389(5)
C2 C7 1.390(5)
C3 C4 1.385(5)
C3 H3 0.9500
C4 C5 1.406(5)
C4 H4 0.9500
C5 C6 1.395(5)
C5 C12 1.490(4)
C6 C7 1.373(5)
C6 H5 0.9500
C7 H6 0.9500
C8 N3 1.346(4)
C8 C9 1.403(5)
C8 H7 0.9500
C9 C10 1.380(5)
C9 H8 0.9500
C10 C11 1.415(5)
C10 H9 0.9500
C11 C12 1.404(5)
C11 N3 1.406(4)
C12 C13 1.389(5)
C13 N4 1.392(4)
C13 C14 1.417(4)
C14 C15 1.374(5)
C14 H10 0.9500
C15 C16 1.404(4)
C15 H11 0.9500
C16 N4 1.348(4)
C16 H12 0.9500
C17 N1 1.342(4)
C17 C18 1.396(5)
C17 H13 0.9500
C18 C19 1.386(5)
C18 H14 0.9500
C19 C20 1.421(5)
C19 H15 0.9500
C20 C21 1.395(4)
C20 N1 1.400(4)
C21 C22 1.391(4)
C21 C26 1.500(4)
C22 N2 1.402(4)
C22 C23 1.422(4)
C23 C24 1.368(5)
C23 H16 0.9500
C24 C25 1.412(5)
C24 H17 0.9500
C25 N2 1.345(4)
C25 H18 0.9500
C26 C27 1.388(5)
C26 C31 1.391(5)
C27 C28 1.390(5)
C27 H19 0.9500
C28 C29 1.386(5)
C28 H20 0.9500
C29 C30 1.387(5)
C29 C32 1.500(5)
C30 C31 1.389(5)
C30 H21 0.9500
C31 H22 0.9500
C32 Br3 1.946(5)
C32 H23 0.9900
C32 H24 0.9900
C32 H25 0.9900
C32 H26 0.9900
N1 Ni1 1.898(3)
N2 Ni1 1.894(3)
N3 Ni1 1.915(3)
N4 Ni1 1.885(3)

loop_
_geom_torsion_atom_site_label_1
_geom_torsion_atom_site_label_2
_geom_torsion_atom_site_label_3
_geom_torsion_atom_site_label_4
_geom_torsion
Br1 C1 C2 C3 -87.2(4)
Br1 C1 C2 C7 93.9(3)
C7 C2 C3 C4 0.4(5)
C1 C2 C3 C4 -178.6(3)
C2 C3 C4 C5 -0.3(5)
C3 C4 C5 C6 0.3(5)
C3 C4 C5 C12 -177.7(3)
C4 C5 C6 C7 -0.4(5)
C12 C5 C6 C7 177.7(3)
C5 C6 C7 C2 0.5(5)
C3 C2 C7 C6 -0.4(5)
C1 C2 C7 C6 178.5(3)
N3 C8 C9 C10 -0.4(4)
C8 C9 C10 C11 0.3(4)
C9 C10 C11 C12 -178.4(3)
C9 C10 C11 N3 -0.1(4)
N3 C11 C12 C13 -1.5(5)
C10 C11 C12 C13 176.7(3)
N3 C11 C12 C5 177.4(3)
C10 C11 C12 C5 -4.4(5)
C6 C5 C12 C13 -50.8(4)
C4 C5 C12 C13 127.3(3)
C6 C5 C12 C11 130.2(3)
C4 C5 C12 C11 -51.8(5)
C11 C12 C13 N4 -11.6(5)
C5 C12 C13 N4 169.4(3)
C11 C12 C13 C14 159.1(3)
C5 C12 C13 C14 -19.8(5)
C12 C13 C14 C15 -170.5(3)
N4 C13 C14 C15 1.4(4)
C13 C14 C15 C16 -1.8(4)
C14 C15 C16 N4 1.6(4)
N1 C17 C18 C19 0.1(4)
C17 C18 C19 C20 -1.5(4)
C18 C19 C20 C21 -176.6(3)
C18 C19 C20 N1 2.4(4)
N1 C20 C21 C22 -1.2(5)
C19 C20 C21 C22 177.6(3)
N1 C20 C21 C26 175.7(3)
C19 C20 C21 C26 -5.5(5)
C20 C21 C22 N2 0.5(5)
C26 C21 C22 N2 -176.4(3)
C20 C21 C22 C23 172.1(3)
C26 C21 C22 C23 -4.8(5)
C21 C22 C23 C24 -169.4(3)
N2 C22 C23 C24 3.2(4)
C22 C23 C24 C25 -1.4(4)
C23 C24 C25 N2 -1.0(4)
C22 C21 C26 C27 -113.4(4)
C20 C21 C26 C27 69.5(4)
C22 C21 C26 C31 66.6(4)
C20 C21 C26 C31 -110.4(4)
C31 C26 C27 C28 -1.2(5)
C21 C26 C27 C28 178.8(3)
C26 C27 C28 C29 -1.1(6)
C27 C28 C29 C30 2.6(6)
C27 C28 C29 C32 -175.4(4)
C28 C29 C30 C31 -1.8(5)
C32 C29 C30 C31 176.2(3)
C29 C30 C31 C26 -0.5(5)
C27 C26 C31 C30 2.0(5)
C21 C26 C31 C30 -178.1(3)
C30 C29 C32 Br3 78.4(7)
C28 C29 C32 Br3 -103.7(7)
C30 C29 C32 Br2 63.3(4)
C28 C29 C32 Br2 -118.8(4)
C18 C17 N1 C20 1.3(4)
C18 C17 N1 Ni1 176.1(2)
C21 C20 N1 C17 176.8(3)
C19 C20 N1 C17 -2.2(4)
C21 C20 N1 Ni1 2.2(4)
C19 C20 N1 Ni1 -176.8(2)
C24 C25 N2 C22 2.9(4)
C24 C25 N2 Ni1 173.6(2)
C21 C22 N2 C25 169.2(3)
C23 C22 N2 C25 -3.7(3)
C21 C22 N2 Ni1 -0.9(4)
C23 C22 N2 Ni1 -173.8(2)
C9 C8 N3 C11 0.3(4)
C9 C8 N3 Ni1 160.9(2)
C12 C11 N3 C8 178.3(3)
C10 C11 N3 C8 -0.1(4)
C12 C11 N3 Ni1 18.3(4)
C10 C11 N3 Ni1 -160.1(2)
C15 C16 N4 C13 -0.7(4)
C15 C16 N4 Ni1 164.7(2)
C12 C13 N4 C16 171.8(3)
C14 C13 N4 C16 -0.5(4)
C12 C13 N4 Ni1 7.4(5)
C14 C13 N4 Ni1 -164.8(2)
C16 N4 Ni1 N2 -50.4(4)
C13 N4 Ni1 N2 111.7(3)
C16 N4 Ni1 N1 48.6(3)
C13 N4 Ni1 N1 -149.3(3)
C16 N4 Ni1 N3 -156.8(3)
C13 N4 Ni1 N3 5.3(3)
C25 N2 Ni1 N4 -67.9(4)
C22 N2 Ni1 N4 100.6(3)
C25 N2 Ni1 N1 -167.1(3)
C22 N2 Ni1 N1 1.3(3)
C25 N2 Ni1 N3 37.4(3)
C22 N2 Ni1 N3 -154.1(3)
C17 N1 Ni1 N4 32.3(3)
C20 N1 Ni1 N4 -154.1(3)
C17 N1 Ni1 N2 -175.5(3)
C20 N1 Ni1 N2 -2.0(3)
C17 N1 Ni1 N3 -67.4(4)
C20 N1 Ni1 N3 106.1(3)
C8 N3 Ni1 N4 -173.8(3)
C11 N3 Ni1 N4 -17.5(3)
C8 N3 Ni1 N2 33.3(3)
C11 N3 Ni1 N2 -170.4(3)
C8 N3 Ni1 N1 -73.8(4)
C11 N3 Ni1 N1 82.5(4)
